data_7027722
loop_
_publ_author_name
'Choi, Nick'
'Conole, Gr\'ainne'
'Kessler, Margalith'
'King, Jason D.'
'Mays, Martin J.'
'McPartlin, Mary'
'Pateman, Giles E.'
'Solan, Gregory A.'

_publ_section_title
;
 Synthesis of a sulfido-capped triiron cluster with bridging phosphido
 ligands and its reactions with alkynes, phosphites and
 phosphines&#x200A;&#x2020;
;
_journal_issue 22
_journal_name_full 'Journal of the Chemical Society, Dalton Transactions'
_journal_page_first 3941
_journal_paper_doi 10.1039/a905931h
_journal_year 1999
_chemical_formula_sum 'C18 H10 Fe2 O6 P S'
_chemical_formula_weight 496.99
_chemical_name_systematic
; 
 ? 
;
_space_group_IT_number 2
_symmetry_cell_setting triclinic
_symmetry_space_group_name_Hall '-P 1'
_symmetry_space_group_name_H-M 'P -1'
_atom_sites_solution_hydrogens geom
_atom_sites_solution_primary direct
_atom_sites_solution_secondary difmap
_audit_creation_method SHELXL
_cell_angle_alpha 102.19(3)
_cell_angle_beta 102.93(3)
_cell_angle_gamma 117.93(3)
_cell_formula_units_Z 2
_cell_length_a 10.271(2)
_cell_length_b 10.675(2)
_cell_length_c 11.517(2)
_cell_measurement_temperature 293(2)
_cell_volume 1011.5(6)
_computing_cell_refinement XSCANS
_computing_data_collection XSCANS
_computing_data_reduction XSCANS
_computing_molecular_graphics SHELXTL
_computing_publication_material SHELXTL
_computing_structure_refinement 'SHELXL-93 (Sheldrick, 1993)'
_computing_structure_solution 'SHELXS-86 (Sheldrick, 1990)'
_diffrn_ambient_temperature 293(2)
_diffrn_measurement_device 'Siemens P4'
_diffrn_measurement_method theta/2theta
_diffrn_radiation_monochromator graphite
_diffrn_radiation_source 'fine-focus sealed tube'
_diffrn_radiation_type MoK\a
_diffrn_radiation_wavelength 0.71073
_diffrn_reflns_av_R_equivalents 0.0207
_diffrn_reflns_av_sigmaI/netI 0.0572
_diffrn_reflns_limit_h_max 12
_diffrn_reflns_limit_h_min -1
_diffrn_reflns_limit_k_max 10
_diffrn_reflns_limit_k_min -11
_diffrn_reflns_limit_l_max 13
_diffrn_reflns_limit_l_min -13
_diffrn_reflns_number 5778
_diffrn_reflns_theta_max 30.00
_diffrn_reflns_theta_min 1.95
_diffrn_standards_decay_% 0.1
_diffrn_standards_interval_count 97
_diffrn_standards_number 3
_exptl_absorpt_coefficient_mu 1.647
_exptl_absorpt_correction_T_max 0.6217
_exptl_absorpt_correction_T_min 0.5182
_exptl_absorpt_correction_type empirical
_exptl_crystal_colour orange
_exptl_crystal_density_diffrn 1.632
_exptl_crystal_F_000 498
_exptl_crystal_size_max 0.48
_exptl_crystal_size_mid 0.40
_exptl_crystal_size_min 0.32
_refine_diff_density_max 0.417
_refine_diff_density_min -0.309
_refine_diff_density_rms 0.071
_refine_ls_extinction_method none
_refine_ls_goodness_of_fit_all 1.023
_refine_ls_goodness_of_fit_obs 1.082
_refine_ls_matrix_type full
_refine_ls_number_parameters 253
_refine_ls_number_reflns 5024
_refine_ls_number_restraints 0
_refine_ls_restrained_S_all 1.023
_refine_ls_restrained_S_obs 1.082
_refine_ls_R_factor_all 0.0812
_refine_ls_R_factor_obs 0.0449
_refine_ls_shift/esd_max 0.002
_refine_ls_shift/esd_mean 0.000
_refine_ls_structure_factor_coef Fsqd
_refine_ls_weighting_details 'w=1/[\s^2^(Fo^2^)+(0.0367P)^2^+0.1780P] where P=(Fo^2^+2Fc^2^)/3'
_refine_ls_weighting_scheme calc
_refine_ls_wR_factor_all 0.0986
_refine_ls_wR_factor_obs 0.0845
_reflns_number_observed 3379
_reflns_number_total 5024
_reflns_observed_criterion >2sigma(I)
_cod_data_source_file 905931Hsup1.cif
_cod_data_source_block ab052
_cod_depositor_comments
;
The following automatic conversions were performed:

'_refine_ls_weighting_scheme' value 'calc
w=1/[\s^2^(Fo^2^)+(0.0367P)^2^+0.1780P] where P=(Fo^2^+2Fc^2^)/3' was
changed to 'calc'. New tag '_refine_ls_weighting_details' was
created. The value of the new tag was set to
'w=1/[\s^2^(Fo^2^)+(0.0367P)^2^+0.1780P] where P=(Fo^2^+2Fc^2^)/3'.

Automatic conversion script
Id: cif_fix_values 3143 2015-03-26 13:38:13Z robertas 
;
_cod_original_cell_volume 1011.6(4)
_cod_original_sg_symbol_H-M P-1
_cod_database_code 7027722

loop_
_symmetry_equiv_pos_as_xyz
'x, y, z'
'-x, -y, -z'

loop_
_atom_site_aniso_label
_atom_site_aniso_U_11
_atom_site_aniso_U_22
_atom_site_aniso_U_33
_atom_site_aniso_U_23
_atom_site_aniso_U_13
_atom_site_aniso_U_12
Fe1 0.0325(3) 0.0316(3) 0.0347(2) 0.0095(2) 0.0095(2) 0.0146(2)
Fe2 0.0397(3) 0.0413(3) 0.0364(2) 0.0153(2) 0.0175(2) 0.0237(2)
P 0.0327(5) 0.0311(4) 0.0321(4) 0.0119(3) 0.0121(3) 0.0180(4)
S 0.0400(5) 0.0336(4) 0.0321(4) 0.0122(3) 0.0090(3) 0.0195(4)
C11 0.041(2) 0.054(2) 0.057(2) 0.011(2) 0.017(2) 0.022(2)
C12 0.057(3) 0.036(2) 0.047(2) 0.012(2) 0.007(2) 0.015(2)
C13 0.046(2) 0.043(2) 0.051(2) 0.014(2) 0.013(2) 0.020(2)
C21 0.075(3) 0.077(3) 0.063(2) 0.037(2) 0.043(2) 0.055(3)
C22 0.047(3) 0.067(3) 0.056(2) 0.030(2) 0.018(2) 0.026(2)
C23 0.066(3) 0.065(3) 0.050(2) 0.021(2) 0.026(2) 0.042(2)
O11 0.059(2) 0.100(3) 0.106(3) 0.008(2) 0.033(2) 0.047(2)
O12 0.103(3) 0.058(2) 0.045(2) 0.0018(14) -0.008(2) 0.015(2)
O13 0.072(2) 0.046(2) 0.087(2) 0.035(2) 0.020(2) 0.015(2)
O21 0.137(4) 0.143(3) 0.134(3) 0.086(3) 0.087(3) 0.121(3)
O22 0.051(2) 0.102(3) 0.120(3) 0.067(2) 0.016(2) 0.009(2)
O23 0.117(3) 0.111(3) 0.044(2) 0.011(2) 0.032(2) 0.072(2)
C111 0.033(2) 0.029(2) 0.0334(15) 0.0122(12) 0.0108(13) 0.0160(14)
C112 0.033(2) 0.036(2) 0.043(2) 0.0112(14) 0.0144(15) 0.017(2)
C113 0.045(2) 0.042(2) 0.057(2) 0.014(2) 0.026(2) 0.026(2)
C114 0.047(2) 0.032(2) 0.054(2) 0.004(2) 0.014(2) 0.015(2)
C115 0.031(2) 0.038(2) 0.063(2) 0.006(2) 0.014(2) 0.007(2)
C116 0.036(2) 0.041(2) 0.050(2) 0.007(2) 0.017(2) 0.020(2)
C211 0.028(2) 0.039(2) 0.038(2) 0.0181(14) 0.0161(13) 0.0202(15)
C212 0.042(2) 0.043(2) 0.041(2) 0.0176(15) 0.0176(15) 0.026(2)
C213 0.050(2) 0.064(2) 0.043(2) 0.029(2) 0.022(2) 0.039(2)
C214 0.047(2) 0.063(3) 0.063(2) 0.042(2) 0.024(2) 0.034(2)
C215 0.044(2) 0.040(2) 0.067(2) 0.026(2) 0.020(2) 0.026(2)
C216 0.046(2) 0.044(2) 0.046(2) 0.017(2) 0.018(2) 0.026(2)

loop_
_atom_site_label
_atom_site_type_symbol
_atom_site_fract_x
_atom_site_fract_y
_atom_site_fract_z
_atom_site_U_iso_or_equiv
_atom_site_thermal_displace_type
_atom_site_occupancy
_atom_site_calc_flag
_atom_site_refinement_flags
Fe1 Fe 0.40524(6) 0.78508(5) 0.11722(4) 0.03535(13) Uani 1 d .
Fe2 Fe 0.68499(6) 0.89308(5) 0.10160(4) 0.03746(14) Uani 1 d .
P P 0.63733(10) 0.90680(9) 0.28274(7) 0.0315(2) Uani 1 d .
S S 0.54893(10) 1.00923(9) 0.09557(7) 0.0363(2) Uani 1 d ..
C11 C 0.2719(5) 0.8260(5) 0.1680(4) 0.0545(10) Uani 1 d .
C12 C 0.2874(5) 0.6784(4) -0.0518(4) 0.0548(11) Uani 1 d .
C13 C 0.3343(5) 0.6120(4) 0.1467(3) 0.0499(10) Uani 1 d .
C21 C 0.7649(6) 0.7801(5) 0.1263(4) 0.0597(11) Uani 1 d .
C22 C 0.8703(5) 1.0632(5) 0.1345(4) 0.0580(11) Uani 1 d .
C23 C 0.6185(5) 0.8041(5) -0.0702(4) 0.0568(10) Uani 1 d .
O11 O 0.1868(4) 0.8518(4) 0.1985(4) 0.0918(11) Uani 1 d .
O12 O 0.2099(4) 0.6071(3) -0.1573(3) 0.0923(12) Uani 1 d .
O13 O 0.2816(4) 0.4997(3) 0.1639(3) 0.0761(10) Uani 1 d .
O21 O 0.8199(5) 0.7107(5) 0.1411(4) 0.1031(13) Uani 1 d .
O22 O 0.9839(4) 1.1726(4) 0.1508(4) 0.1043(14) Uani 1 d .
O23 O 0.5813(5) 0.7459(4) -0.1774(3) 0.0886(11) Uani 1 d .
C111 C 0.7146(4) 1.0972(3) 0.3941(3) 0.0322(7) Uani 1 d .
C112 C 0.6158(4) 1.1384(4) 0.4290(3) 0.0386(8) Uani 1 d .
H112 H 0.5062(4) 1.0711(4) 0.3904(3) 0.046 Uiso 1 calc R
C113 C 0.6801(4) 1.2807(4) 0.5221(3) 0.0467(9) Uani 1 d .
H113 H 0.6129(4) 1.3083(4) 0.5443(3) 0.056 Uiso 1 calc R
C114 C 0.8406(5) 1.3795(4) 0.5807(4) 0.0503(10) Uani 1 d .
H114 H 0.8828(5) 1.4734(4) 0.6438(4) 0.060 Uiso 1 calc R
C115 C 0.9411(4) 1.3397(4) 0.5460(4) 0.0528(10) Uani 1 d .
H115 H 1.0506(4) 1.4070(4) 0.5856(4) 0.063 Uiso 1 calc R
C116 C 0.8782(4) 1.1999(4) 0.4526(3) 0.0442(9) Uani 1 d .
H116 H 0.9458(4) 1.1743(4) 0.4287(3) 0.053 Uiso 1 calc R
C211 C 0.6796(4) 0.8157(4) 0.3913(3) 0.0330(7) Uani 1 d .
C212 C 0.7391(4) 0.8899(4) 0.5237(3) 0.0393(8) Uani 1 d .
H212 H 0.7663(4) 0.9899(4) 0.5574(3) 0.047 Uiso 1 calc R
C213 C 0.7581(4) 0.8162(4) 0.6054(3) 0.0460(9) Uani 1 d .
H213 H 0.7983(4) 0.8670(4) 0.6936(3) 0.055 Uiso 1 calc R
C214 C 0.7177(5) 0.6687(5) 0.5568(4) 0.0516(10) Uani 1 d .
H214 H 0.7280(5) 0.6189(5) 0.6120(4) 0.062 Uiso 1 calc R
C215 C 0.6620(4) 0.5942(4) 0.4271(4) 0.0479(9) Uani 1 d .
H215 H 0.6372(4) 0.4949(4) 0.3948(4) 0.058 Uiso 1 calc R
C216 C 0.6426(4) 0.6669(4) 0.3434(3) 0.0439(9) Uani 1 d .
H216 H 0.6049(4) 0.6160(4) 0.2556(3) 0.053 Uiso 1 calc R

loop_
_atom_type_symbol
_atom_type_description
_atom_type_scat_dispersion_real
_atom_type_scat_dispersion_imag
_atom_type_scat_source
C C 0.0033 0.0016 'International Tables Vol C Tables 4.2.6.8 and 6.1.1.4'
H H 0.0000 0.0000 'International Tables Vol C Tables 4.2.6.8 and 6.1.1.4'
O O 0.0106 0.0060 'International Tables Vol C Tables 4.2.6.8 and 6.1.1.4'
P P 0.1023 0.0942 'International Tables Vol C Tables 4.2.6.8 and 6.1.1.4'
S S 0.1246 0.1234 'International Tables Vol C Tables 4.2.6.8 and 6.1.1.4'
Fe Fe 0.3463 0.8444 'International Tables Vol C Tables 4.2.6.8 and 6.1.1.4'

loop_
_geom_angle_atom_site_label_1
_geom_angle_atom_site_label_2
_geom_angle_atom_site_label_3
_geom_angle
_geom_angle_site_symmetry_1
C13 Fe1 C11 94.5(2) .
C13 Fe1 C12 90.3(2) .
C11 Fe1 C12 100.3(2) .
C13 Fe1 P 92.93(13) .
C11 Fe1 P 108.87(13) .
C12 Fe1 P 150.3(2) .
C13 Fe1 S 166.87(13) .
C11 Fe1 S 96.13(14) .
C12 Fe1 S 95.39(13) .
P Fe1 S 76.35(5) .
C13 Fe1 Fe2 112.79(14) .
C11 Fe1 Fe2 147.19(13) .
C12 Fe1 Fe2 97.6(2) .
P Fe1 Fe2 54.23(4) .
S Fe1 Fe2 54.75(4) .
C21 Fe2 C22 96.2(2) .
C21 Fe2 C23 90.7(2) .
C22 Fe2 C23 100.9(2) .
C21 Fe2 P 92.11(13) .
C22 Fe2 P 108.12(14) .
C23 Fe2 P 150.37(15) .
C21 Fe2 S 166.52(14) .
C22 Fe2 S 93.91(15) .
C23 Fe2 S 96.10(14) .
P Fe2 S 76.26(4) .
C21 Fe2 Fe1 113.15(15) .
C22 Fe2 Fe1 144.88(15) .
C23 Fe2 Fe1 97.71(15) .
P Fe2 Fe1 54.36(4) .
S Fe2 Fe1 54.46(3) .
C111 P C211 102.04(14) .
C111 P Fe2 116.61(11) .
C211 P Fe2 124.52(11) .
C111 P Fe1 119.76(11) .
C211 P Fe1 121.91(11) .
Fe2 P Fe1 71.41(4) .
S S Fe1 109.85(7) 2_675
S S Fe2 109.88(6) 2_675
Fe1 S Fe2 70.79(4) .
O11 C11 Fe1 179.0(4) .
O12 C12 Fe1 177.6(4) .
O13 C13 Fe1 176.7(4) .
O21 C21 Fe2 177.8(4) .
O22 C22 Fe2 176.5(4) .
O23 C23 Fe2 176.8(4) .
C112 C111 C116 118.9(3) .
C112 C111 P 121.9(3) .
C116 C111 P 119.0(3) .
C111 C112 C113 120.2(3) .
C114 C113 C112 120.5(4) .
C113 C114 C115 119.9(3) .
C116 C115 C114 119.9(3) .
C115 C116 C111 120.6(3) .
C212 C211 C216 118.5(3) .
C212 C211 P 120.7(2) .
C216 C211 P 120.7(2) .
C213 C212 C211 120.7(3) .
C214 C213 C212 120.2(3) .
C215 C214 C213 120.3(3) .
C214 C215 C216 120.2(3) .
C215 C216 C211 120.1(3) .

loop_
_geom_bond_atom_site_label_1
_geom_bond_atom_site_label_2
_geom_bond_distance
_geom_bond_site_symmetry_2
Fe1 C13 1.781(4) .
Fe1 C11 1.794(5) .
Fe1 C12 1.809(4) .
Fe1 P 2.242(2) .
Fe1 S 2.2526(13) .
Fe1 Fe2 2.6141(11) .
Fe2 C21 1.783(4) .
Fe2 C22 1.792(5) .
Fe2 C23 1.810(4) .
Fe2 P 2.2379(11) .
Fe2 S 2.2608(11) .
P C111 1.827(3) .
P C211 1.834(3) .
S S 2.130(2) 2_675
C11 O11 1.134(5) .
C12 O12 1.139(4) .
C13 O13 1.145(4) .
C21 O21 1.139(5) .
C22 O22 1.137(5) .
C23 O23 1.140(4) .
C111 C112 1.382(5) .
C111 C116 1.391(5) .
C112 C113 1.396(5) .
C113 C114 1.364(5) .
C114 C115 1.389(5) .
C115 C116 1.381(5) .
C211 C212 1.394(4) .
C211 C216 1.394(4) .
C212 C213 1.385(4) .
C213 C214 1.369(5) .
C214 C215 1.372(5) .
C215 C216 1.394(5) .
